data_7237851
loop_
_publ_author_name
'Liu, Guang-Ning'
'Zhao, Ruo-Yu'
'Xu, Rang-Dong'
'Liu, Qisheng'
'Xu, Bo'
'Wang, Yang-Yang'
'Wu, Qian'
'Wang, Jun-Nuan'
'Nie, Yong'
'Li, Cuncheng'

_publ_section_title
;
 Constructing moisture-stable hybrid lead iodine semiconductors based on
 hydrogen-bond-free and dual-iodine strategies
;
_journal_issue 25
_journal_name_full 'Journal of Materials Chemistry C'
_journal_page_first 7700
_journal_paper_doi 10.1039/C9TC01967G
_journal_volume 7
_journal_year 2019
_chemical_formula_moiety 'I6 Pb2, 2(C20 H16 Cu I N4)'
_chemical_formula_sum 'C40 H32 Cu2 I8 N8 Pb2'
_chemical_formula_weight 2181.39
_chemical_name_systematic '[CuII(2,2'-bipyridine)2I]2Pb2I6'
_space_group_crystal_system monoclinic
_space_group_IT_number 14
_space_group_name_Hall '-P 2ybc'
_space_group_name_H-M_alt 'P 1 21/c 1'
_atom_sites_solution_hydrogens geom
_audit_creation_date 2016-05-24
_audit_creation_method
;
Olex2 1.2
(compiled 2016.02.19 svn.r3266 for OlexSys, GUI svn.r5155)
;
_audit_update_record
;
2019-02-11 deposited with the CCDC.	2019-05-23 downloaded from the CCDC.
;
_cell_angle_alpha 90
_cell_angle_beta 94.945(4)
_cell_angle_gamma 90
_cell_formula_units_Z 2
_cell_length_a 17.9449(10)
_cell_length_b 19.4236(11)
_cell_length_c 7.8786(3)
_cell_measurement_reflns_used 3810
_cell_measurement_temperature 293(2)
_cell_measurement_theta_max 27.7070
_cell_measurement_theta_min 3.5890
_cell_volume 2735.9(2)
_computing_cell_refinement
;                                                            
CrysAlisPro, Agilent Technologies,                           
Version 1.171.37.35 (release 13-08-2014 CrysAlis171 .NET)    
(compiled Aug 13 2014,18:06:01)                              
;
_computing_data_collection
;                                                            
CrysAlisPro, Agilent Technologies,                           
Version 1.171.37.35 (release 13-08-2014 CrysAlis171 .NET)    
(compiled Aug 13 2014,18:06:01)                              
;
_computing_data_reduction
;                                                            
CrysAlisPro, Agilent Technologies,                           
Version 1.171.37.35 (release 13-08-2014 CrysAlis171 .NET)    
(compiled Aug 13 2014,18:06:01)                              
;
_computing_molecular_graphics 'Olex2 (Dolomanov et al., 2009)'
_computing_publication_material 'Olex2 (Dolomanov et al., 2009)'
_computing_structure_refinement 'ShelXL (Sheldrick, 2015)'
_diffrn_ambient_temperature 293(2)
_diffrn_measured_fraction_theta_full 0.998
_diffrn_measured_fraction_theta_max 0.998
_diffrn_measurement_device_type 'multiwire proportional'
_diffrn_measurement_method 'phi and omega scans'
_diffrn_radiation_type MoK\a
_diffrn_radiation_wavelength 0.71073
_diffrn_reflns_av_R_equivalents 0.0494
_diffrn_reflns_av_unetI/netI 0.0613
_diffrn_reflns_Laue_measured_fraction_full 0.998
_diffrn_reflns_Laue_measured_fraction_max 0.998
_diffrn_reflns_limit_h_max 21
_diffrn_reflns_limit_h_min -21
_diffrn_reflns_limit_k_max 23
_diffrn_reflns_limit_k_min -23
_diffrn_reflns_limit_l_max 9
_diffrn_reflns_limit_l_min -9
_diffrn_reflns_number 16055
_diffrn_reflns_point_group_measured_fraction_full 0.998
_diffrn_reflns_point_group_measured_fraction_max 0.998
_diffrn_reflns_theta_full 25.242
_diffrn_reflns_theta_max 25.499
_diffrn_reflns_theta_min 3.105
_exptl_absorpt_coefficient_mu 11.451
_exptl_absorpt_correction_T_max 1.00000
_exptl_absorpt_correction_T_min 0.20543
_exptl_absorpt_correction_type multi-scan
_exptl_absorpt_process_details
;
CrysAlisPro, Agilent Technologies,
Version 1.171.37.35 (release 13-08-2014 CrysAlis171 .NET)
(compiled Aug 13 2014,18:06:01)
Empirical absorption correction using spherical harmonics,
 implemented in SCALE3 ABSPACK scaling algorithm.
;
_exptl_crystal_colour 'dark green'
_exptl_crystal_colour_modifier dark
_exptl_crystal_colour_primary green
_exptl_crystal_density_diffrn 2.648
_exptl_crystal_description prism
_exptl_crystal_F_000 1948
_exptl_crystal_preparation 'photoconductive property'
_exptl_crystal_size_max 0.29
_exptl_crystal_size_mid 0.23
_exptl_crystal_size_min 0.16
_refine_diff_density_max 1.315
_refine_diff_density_min -1.181
_refine_diff_density_rms 0.195
_refine_ls_extinction_method none
_refine_ls_goodness_of_fit_ref 1.056
_refine_ls_hydrogen_treatment constr
_refine_ls_matrix_type full
_refine_ls_number_parameters 271
_refine_ls_number_reflns 5081
_refine_ls_number_restraints 36
_refine_ls_restrained_S_all 1.069
_refine_ls_R_factor_all 0.0720
_refine_ls_R_factor_gt 0.0434
_refine_ls_shift/su_max 0.003
_refine_ls_shift/su_mean 0.000
_refine_ls_structure_factor_coef Fsqd
_refine_ls_weighting_details 'w=1/[\s^2^(Fo^2^)+(0.0321P)^2^] where P=(Fo^2^+2Fc^2^)/3'
_refine_ls_weighting_scheme calc
_refine_ls_wR_factor_gt 0.0828
_refine_ls_wR_factor_ref 0.0967
_reflns_Friedel_coverage 0.000
_reflns_number_gt 3563
_reflns_number_total 5081
_reflns_threshold_expression 'I > 2\s(I)'
_cod_data_source_file c9tc01967g2.cif
_cod_data_source_block CuIBpy-Pb2I6
_cod_database_code 7237851
_shelx_space_group_comment
;
The symmetry employed for this shelxl refinement is uniquely defined
by the following loop, which should always be used as a source of
symmetry information in preference to the above space-group names.
They are only intended as comments.
;
_shelx_estimated_absorpt_t_max 'not measured'
_shelx_estimated_absorpt_t_min 'not measured'
_olex2_refinement_description
;
1. Fixed Uiso
 At 1.2 times of:
  All C(H) groups
2. Uiso/Uaniso restraints and constraints
Uanis(C12) \\sim Ueq, Uanis(C16) \\sim Ueq, Uanis(C17) \\sim Ueq, Uanis(C18)
\\sim Ueq, Uanis(C19) \\sim Ueq, Uanis(C20) \\sim Ueq: with sigma of 0.01 and
sigma for terminal atoms of 0.03
3.a Aromatic/amide H refined with riding coordinates:
 C1(H1), C2(H2), C3(H3), C4(H4), C7(H7), C8(H8), C9(H9), C10(H10), C11(H11),
 C12(H12), C13(H13), C14(H14), C17(H17), C18(H18), C19(H19), C20(H20)
;
_shelx_shelxl_version_number 2014/7
_olex2_submission_special_instructions 'No special instructions were received'

loop_
_space_group_symop_operation_xyz
'x, y, z'
'-x, y+1/2, -z+1/2'
'-x, -y, -z'
'x, -y-1/2, z-1/2'

loop_
_atom_site_label
_atom_site_type_symbol
_atom_site_fract_x
_atom_site_fract_y
_atom_site_fract_z
_atom_site_U_iso_or_equiv
_atom_site_adp_type
_atom_site_occupancy
_atom_site_site_symmetry_order
_atom_site_calc_flag
_atom_site_refinement_flags_posn
_atom_site_refinement_flags_adp
Pb1 Pb 0.12869(2) 0.75054(2) 0.76908(2) 0.04611(5) Uani 1 1 d . .
I1 I 0.00974(2) 0.81794(2) 0.49488(3) 0.05763(9) Uani 1 1 d . .
I2 I 0.26067(2) 0.80854(2) 0.54525(3) 0.05625(9) Uani 1 1 d . .
I3 I 0.11291(2) 0.88207(2) 1.02933(3) 0.05646(9) Uani 1 1 d . .
I4 I 0.61399(2) 0.62361(2) 0.94941(4) 0.08289(12) Uani 1 1 d . .
Cu1 Cu 0.67177(2) 0.59174(3) 0.66516(6) 0.04888(15) Uani 1 1 d . .
N1 N 0.58162(15) 0.62562(18) 0.5240(4) 0.0499(10) Uani 1 1 d . .
N2 N 0.64595(16) 0.50266(18) 0.5150(4) 0.0529(10) Uani 1 1 d . .
N3 N 0.74889(16) 0.6377(2) 0.5162(4) 0.0661(12) Uani 1 1 d . .
N4 N 0.76637(18) 0.5554(2) 0.7797(5) 0.0749(13) Uani 1 1 d . .
C1 C 0.5509(2) 0.6869(2) 0.5404(5) 0.0634(14) Uani 1 1 d . .
H1 H 0.5725 0.7170 0.6222 0.076 Uiso 1 1 calc R .
C2 C 0.4872(2) 0.7078(3) 0.4392(6) 0.0929(19) Uani 1 1 d . .
H2 H 0.4677 0.7519 0.4497 0.112 Uiso 1 1 calc R .
C3 C 0.4540(2) 0.6619(3) 0.3240(5) 0.0810(17) Uani 1 1 d . .
H3 H 0.4104 0.6738 0.2579 0.097 Uiso 1 1 calc R .
C4 C 0.4853(2) 0.5994(3) 0.3078(5) 0.0672(15) Uani 1 1 d . .
H4 H 0.4631 0.5683 0.2291 0.081 Uiso 1 1 calc R .
C5 C 0.55086(18) 0.5804(2) 0.4078(4) 0.0502(12) Uani 1 1 d . .
C6 C 0.58905(19) 0.5131(2) 0.3963(4) 0.0531(13) Uani 1 1 d . .
C7 C 0.5706(2) 0.4644(3) 0.2711(5) 0.0769(17) Uani 1 1 d . .
H7 H 0.5316 0.4722 0.1877 0.092 Uiso 1 1 calc R .
C8 C 0.6107(3) 0.4048(3) 0.2728(6) 0.0907(18) Uani 1 1 d . .
H8 H 0.5970 0.3706 0.1936 0.109 Uiso 1 1 calc R .
C9 C 0.6698(2) 0.3945(3) 0.3868(7) 0.0904(18) Uani 1 1 d . .
H9 H 0.6990 0.3550 0.3847 0.109 Uiso 1 1 calc R .
C10 C 0.6854(2) 0.4457(3) 0.5082(6) 0.0800(17) Uani 1 1 d . .
H10 H 0.7258 0.4394 0.5887 0.096 Uiso 1 1 calc R .
C11 C 0.7330(3) 0.6780(3) 0.3814(5) 0.095(2) Uani 1 1 d . .
H11 H 0.6831 0.6887 0.3509 0.114 Uiso 1 1 calc R .
C12 C 0.7862(3) 0.7047(4) 0.2846(7) 0.125(2) Uani 1 1 d . U
H12 H 0.7750 0.7359 0.1965 0.151 Uiso 1 1 calc R .
C13 C 0.8552(3) 0.6821(4) 0.3282(8) 0.153(3) Uani 1 1 d . .
H13 H 0.8916 0.6959 0.2581 0.183 Uiso 1 1 calc R .
C14 C 0.8790(3) 0.6419(4) 0.4602(8) 0.135(3) Uani 1 1 d . .
H14 H 0.9291 0.6310 0.4865 0.161 Uiso 1 1 calc R .
C15 C 0.8187(2) 0.6163(2) 0.5603(6) 0.0809(16) Uani 1 1 d . .
C16 C 0.8274(2) 0.5722(3) 0.7045(6) 0.0781(14) Uani 1 1 d . U
C17 C 0.8984(3) 0.5454(3) 0.7568(7) 0.121(2) Uani 1 1 d . U
H17 H 0.9417 0.5552 0.7045 0.145 Uiso 1 1 calc R .
C18 C 0.8958(3) 0.5047(4) 0.8890(8) 0.128(2) Uani 1 1 d . U
H18 H 0.9415 0.4841 0.9220 0.154 Uiso 1 1 calc R .
C19 C 0.8408(4) 0.4860(4) 0.9884(8) 0.132(2) Uani 1 1 d . U
H19 H 0.8479 0.4600 1.0875 0.159 Uiso 1 1 calc R .
C20 C 0.7673(3) 0.5138(3) 0.9142(7) 0.1133(19) Uani 1 1 d . U
H20 H 0.7232 0.5022 0.9612 0.136 Uiso 1 1 calc R .

loop_
_atom_site_aniso_label
_atom_site_aniso_U_11
_atom_site_aniso_U_22
_atom_site_aniso_U_33
_atom_site_aniso_U_23
_atom_site_aniso_U_13
_atom_site_aniso_U_12
Pb1 0.04825(8) 0.06021(10) 0.02996(6) 0.00135(7) 0.00387(6) 0.00179(8)
I1 0.05187(13) 0.0749(2) 0.04646(13) 0.00462(14) 0.00623(11) 0.01775(14)
I2 0.05249(13) 0.06814(19) 0.04739(13) 0.00315(14) 0.00006(11) -0.01556(14)
I3 0.06120(15) 0.05620(18) 0.05193(14) 0.00220(14) 0.00464(12) 0.00096(15)
I4 0.0937(2) 0.1015(3) 0.05531(16) -0.00738(18) 0.01692(15) -0.0137(2)
Cu1 0.0402(2) 0.0511(3) 0.0547(3) 0.0075(2) 0.0001(2) 0.0024(2)
N1 0.0381(15) 0.058(2) 0.0545(17) 0.0053(17) 0.0090(13) 0.0005(16)
N2 0.0477(16) 0.050(2) 0.0627(18) -0.0073(17) 0.0123(14) -0.0054(16)
N3 0.0509(17) 0.086(3) 0.0625(19) -0.018(2) 0.0140(15) -0.0220(19)
N4 0.070(2) 0.051(2) 0.098(2) -0.005(2) -0.0245(19) 0.0143(19)
C1 0.061(2) 0.050(3) 0.078(3) 0.003(2) 0.002(2) 0.006(2)
C2 0.069(3) 0.093(4) 0.116(4) 0.034(3) 0.003(3) 0.026(3)
C3 0.052(2) 0.111(4) 0.079(3) 0.045(3) -0.006(2) 0.010(3)
C4 0.055(2) 0.088(3) 0.057(2) 0.022(2) -0.0071(19) -0.018(2)
C5 0.0441(19) 0.066(3) 0.0405(18) 0.013(2) 0.0047(16) -0.007(2)
C6 0.0470(18) 0.071(3) 0.0427(19) 0.000(2) 0.0128(16) -0.021(2)
C7 0.065(2) 0.103(4) 0.063(2) -0.013(3) 0.011(2) -0.030(3)
C8 0.087(3) 0.085(4) 0.104(3) -0.038(3) 0.038(3) -0.028(3)
C9 0.076(3) 0.048(3) 0.153(4) -0.033(3) 0.041(3) -0.006(3)
C10 0.051(2) 0.059(3) 0.131(4) -0.014(3) 0.014(3) 0.000(2)
C11 0.089(3) 0.145(5) 0.054(2) 0.007(3) 0.016(2) -0.052(3)
C12 0.123(3) 0.140(4) 0.116(3) 0.009(3) 0.027(3) -0.027(3)
C13 0.110(4) 0.217(9) 0.141(4) -0.018(6) 0.067(3) 0.009(5)
C14 0.059(3) 0.159(6) 0.186(6) -0.065(5) 0.008(3) -0.021(4)
C15 0.041(2) 0.083(3) 0.119(3) -0.061(2) 0.011(2) -0.024(2)
C16 0.051(2) 0.066(3) 0.112(3) -0.031(2) -0.025(2) 0.009(2)
C17 0.094(3) 0.118(4) 0.146(3) -0.020(3) -0.018(3) -0.006(3)
C18 0.121(3) 0.122(4) 0.136(3) -0.006(3) -0.027(3) 0.002(3)
C19 0.153(3) 0.098(4) 0.137(3) 0.013(3) -0.035(3) 0.014(3)
C20 0.115(3) 0.091(3) 0.125(3) 0.014(3) -0.037(3) -0.002(3)

loop_
_atom_type_symbol
_atom_type_description
_atom_type_scat_dispersion_real
_atom_type_scat_dispersion_imag
_atom_type_scat_source
C C 0.0033 0.0016 'International Tables Vol C Tables 4.2.6.8 and 6.1.1.4'
H H 0.0000 0.0000 'International Tables Vol C Tables 4.2.6.8 and 6.1.1.4'
Cu Cu 0.3201 1.2651 'International Tables Vol C Tables 4.2.6.8 and 6.1.1.4'
I I -0.4742 1.8119 'International Tables Vol C Tables 4.2.6.8 and 6.1.1.4'
N N 0.0061 0.0033 'International Tables Vol C Tables 4.2.6.8 and 6.1.1.4'
Pb Pb -3.3944 10.1111 'International Tables Vol C Tables 4.2.6.8 and 6.1.1.4'

loop_
_geom_angle_atom_site_label_1
_geom_angle_atom_site_label_2
_geom_angle_atom_site_label_3
_geom_angle
_geom_angle_site_symmetry_1
_geom_angle_site_symmetry_3
I1 Pb1 I1 96.213(10) . 4_576
I1 Pb1 I2 175.280(9) . 4_576
I1 Pb1 I2 87.924(8) 4_576 4_576
I1 Pb1 I2 174.734(9) 4_576 .
I1 Pb1 I2 88.099(8) . .
I1 Pb1 I3 87.935(9) 4_576 4_575
I1 Pb1 I3 84.849(9) . 4_575
I1 Pb1 I3 90.847(9) . .
I1 Pb1 I3 83.041(9) 4_576 .
I2 Pb1 I2 87.894(9) . 4_576
I2 Pb1 I3 87.391(8) 4_576 .
I2 Pb1 I3 99.962(9) . .
I3 Pb1 I2 97.604(9) 4_575 4_576
I3 Pb1 I2 89.448(9) 4_575 .
I3 Pb1 I3 169.533(10) 4_575 .
Pb1 I1 Pb1 76.401(7) . 4_575
Pb1 I2 Pb1 73.889(7) . 4_575
Pb1 I3 Pb1 74.647(8) 4_576 .
N1 Cu1 I4 92.13(9) . .
N1 Cu1 N2 80.25(12) . .
N1 Cu1 N3 95.18(12) . .
N2 Cu1 I4 125.77(8) . .
N3 Cu1 I4 135.11(10) . .
N3 Cu1 N2 99.11(13) . .
N4 Cu1 I4 94.68(11) . .
N4 Cu1 N1 173.19(14) . .
N4 Cu1 N2 95.76(13) . .
N4 Cu1 N3 79.94(14) . .
C1 N1 Cu1 124.5(3) . .
C1 N1 C5 120.2(3) . .
C5 N1 Cu1 115.3(3) . .
C6 N2 Cu1 112.4(3) . .
C10 N2 Cu1 127.9(3) . .
C10 N2 C6 118.6(4) . .
C11 N3 Cu1 126.4(3) . .
C11 N3 C15 121.5(4) . .
C15 N3 Cu1 111.8(3) . .
C16 N4 Cu1 114.5(3) . .
C16 N4 C20 123.3(4) . .
C20 N4 Cu1 122.0(3) . .
N1 C1 H1 118.9 . .
N1 C1 C2 122.3(4) . .
C2 C1 H1 118.9 . .
C1 C2 H2 120.8 . .
C3 C2 C1 118.4(5) . .
C3 C2 H2 120.8 . .
C2 C3 H3 120.4 . .
C4 C3 C2 119.2(4) . .
C4 C3 H3 120.4 . .
C3 C4 H4 119.4 . .
C3 C4 C5 121.2(4) . .
C5 C4 H4 119.4 . .
N1 C5 C4 118.7(4) . .
N1 C5 C6 116.8(3) . .
C4 C5 C6 124.5(4) . .
N2 C6 C5 114.8(3) . .
N2 C6 C7 120.9(4) . .
C7 C6 C5 124.2(3) . .
C6 C7 H7 120.7 . .
C8 C7 C6 118.6(4) . .
C8 C7 H7 120.7 . .
C7 C8 H8 119.4 . .
C9 C8 C7 121.3(5) . .
C9 C8 H8 119.4 . .
C8 C9 H9 121.5 . .
C8 C9 C10 116.9(5) . .
C10 C9 H9 121.5 . .
N2 C10 C9 123.5(4) . .
N2 C10 H10 118.2 . .
C9 C10 H10 118.2 . .
N3 C11 H11 118.2 . .
N3 C11 C12 123.7(5) . .
C12 C11 H11 118.2 . .
C11 C12 H12 123.0 . .
C13 C12 C11 114.1(6) . .
C13 C12 H12 123.0 . .
C12 C13 H13 115.9 . .
C12 C13 C14 128.3(6) . .
C14 C13 H13 115.9 . .
C13 C14 H14 122.9 . .
C13 C14 C15 114.3(5) . .
C15 C14 H14 122.9 . .
N3 C15 C14 118.0(4) . .
N3 C15 C16 115.5(4) . .
C16 C15 C14 126.5(4) . .
N4 C16 C15 117.8(4) . .
N4 C16 C17 122.6(5) . .
C17 C16 C15 119.5(4) . .
C16 C17 H17 124.4 . .
C18 C17 C16 111.2(5) . .
C18 C17 H17 124.4 . .
C17 C18 H18 113.0 . .
C17 C18 C19 134.0(6) . .
C19 C18 H18 113.0 . .
C18 C19 H19 125.1 . .
C18 C19 C20 109.7(5) . .
C20 C19 H19 125.1 . .
N4 C20 C19 118.7(5) . .
N4 C20 H20 120.7 . .
C19 C20 H20 120.7 . .

loop_
_geom_bond_atom_site_label_1
_geom_bond_atom_site_label_2
_geom_bond_distance
_geom_bond_site_symmetry_2
Pb1 I1 3.1848(3) .
Pb1 I1 3.1852(3) 4_576
Pb1 I2 3.2820(3) 4_576
Pb1 I2 3.2722(3) .
Pb1 I3 3.1922(3) 4_575
Pb1 I3 3.3033(4) .
I1 Pb1 3.1852(3) 4_575
I2 Pb1 3.2819(3) 4_575
I3 Pb1 3.1922(3) 4_576
I4 Cu1 2.6218(6) .
Cu1 N1 1.994(3) .
Cu1 N2 2.124(3) .
Cu1 N3 2.091(3) .
Cu1 N4 1.983(3) .
N1 C1 1.322(5) .
N1 C5 1.352(5) .
N2 C6 1.339(4) .
N2 C10 1.317(6) .
N3 C11 1.330(6) .
N3 C15 1.337(5) .
N4 C16 1.329(6) .
N4 C20 1.332(7) .
C1 H1 0.9300 .
C1 C2 1.398(6) .
C2 H2 0.9300 .
C2 C3 1.371(7) .
C3 H3 0.9300 .
C3 C4 1.349(7) .
C4 H4 0.9300 .
C4 C5 1.408(5) .
C5 C6 1.481(6) .
C6 C7 1.387(6) .
C7 H7 0.9300 .
C7 C8 1.363(7) .
C8 H8 0.9300 .
C8 C9 1.344(6) .
C9 H9 0.9300 .
C9 C10 1.391(7) .
C10 H10 0.9300 .
C11 H11 0.9300 .
C11 C12 1.374(7) .
C12 H12 0.9300 .
C12 C13 1.331(8) .
C13 H13 0.9300 .
C13 C14 1.341(9) .
C14 H14 0.9300 .
C14 C15 1.479(7) .
C15 C16 1.421(7) .
C16 C17 1.406(7) .
C17 H17 0.9300 .
C17 C18 1.311(9) .
C18 H18 0.9300 .
C18 C19 1.360(9) .
C19 H19 0.9300 .
C19 C20 1.496(8) .
C20 H20 0.9300 .

loop_
_geom_torsion_atom_site_label_1
_geom_torsion_atom_site_label_2
_geom_torsion_atom_site_label_3
_geom_torsion_atom_site_label_4
_geom_torsion
Cu1 N1 C1 C2 -179.3(3)
Cu1 N1 C5 C4 177.5(3)
Cu1 N1 C5 C6 -2.0(4)
Cu1 N2 C6 C5 -7.0(4)
Cu1 N2 C6 C7 171.1(3)
Cu1 N2 C10 C9 -169.6(3)
Cu1 N3 C11 C12 -177.5(4)
Cu1 N3 C15 C14 177.1(4)
Cu1 N3 C15 C16 -4.8(5)
Cu1 N4 C16 C15 3.4(6)
Cu1 N4 C16 C17 -173.3(4)
Cu1 N4 C20 C19 177.3(4)
N1 C1 C2 C3 2.7(7)
N1 C5 C6 N2 6.2(5)
N1 C5 C6 C7 -171.8(4)
N2 C6 C7 C8 1.1(6)
N3 C11 C12 C13 5.5(9)
N3 C15 C16 N4 1.2(6)
N3 C15 C16 C17 177.9(5)
N4 C16 C17 C18 -2.0(8)
C1 N1 C5 C4 -1.0(5)
C1 N1 C5 C6 179.5(3)
C1 C2 C3 C4 -2.4(7)
C2 C3 C4 C5 0.6(7)
C3 C4 C5 N1 1.2(6)
C3 C4 C5 C6 -179.3(4)
C4 C5 C6 N2 -173.2(3)
C4 C5 C6 C7 8.8(6)
C5 N1 C1 C2 -0.9(6)
C5 C6 C7 C8 179.0(4)
C6 N2 C10 C9 -2.0(6)
C6 C7 C8 C9 -3.8(7)
C7 C8 C9 C10 3.4(7)
C8 C9 C10 N2 -0.5(7)
C10 N2 C6 C5 -176.4(4)
C10 N2 C6 C7 1.7(6)
C11 N3 C15 C14 3.3(7)
C11 N3 C15 C16 -178.6(4)
C11 C12 C13 C14 -5.8(12)
C12 C13 C14 C15 4.7(12)
C13 C14 C15 N3 -3.1(8)
C13 C14 C15 C16 179.0(6)
C14 C15 C16 N4 179.1(5)
C14 C15 C16 C17 -4.1(8)
C15 N3 C11 C12 -4.7(8)
C15 C16 C17 C18 -178.6(5)
C16 N4 C20 C19 1.8(8)
C16 C17 C18 C19 -3.6(11)
C17 C18 C19 C20 7.3(11)
C18 C19 C20 N4 -5.8(8)
C20 N4 C16 C15 179.1(5)
C20 N4 C16 C17 2.4(8)
